data_2004218
loop_
_publ_author_name
'Harrison, W. T. A.'
'Dussack, L. L.'
'Jacobson, A. J.'

_publ_section_title
;
 Potassium Vanadium Selenite, K(VO~2~)~3~(SeO~3~)~2~
;
_journal_issue 12
_journal_name_full 'Acta Crystallographica Section C'
_journal_page_first 2473
_journal_page_last 2476
_journal_paper_doi 10.1107/S0108270195008407
_journal_volume 51
_journal_year 1995
_chemical_formula_analytical 'not determined'
_chemical_formula_moiety '(K + ) (VO2 + )3 (SeO3 2-)2'
_chemical_formula_structural K(VO~2~)~3~(SeO~3~)~2~
_chemical_formula_sum 'K O12 Se2 V3'
_chemical_formula_weight 541.84
_chemical_melting_point 'decomposes before melting'
_chemical_name_common 'Potassium vanadium selenite'
_chemical_name_systematic
;
Potassium vanadium selenite
;
_space_group_IT_number 173
_symmetry_cell_setting hexagonal
_symmetry_space_group_name_Hall 'P 6c'
_symmetry_space_group_name_H-M 'P 63'
_cell_angle_alpha 90
_cell_angle_beta 90
_cell_angle_gamma 120
_cell_formula_units_Z 2
_cell_length_a 7.121(4)
_cell_length_b 7.121(4)
_cell_length_c 11.400(7)
_cell_measurement_reflns_used 25
_cell_measurement_temperature 298
_cell_measurement_theta_max 9
_cell_measurement_theta_min 5
_cell_volume 500.6(5)
_computing_cell_refinement 'CAD-4 Software'
_computing_data_collection 'CAD-4 Software (Enraf Nonius, 1989)'
_computing_data_reduction 'RC85 (Baird, 1985)'
_computing_molecular_graphics 'ORTEPII (Johnson, 1976)'
_computing_publication_material 'local routines'
_computing_structure_refinement 'CRYSTALS (Watkin, Carruthers & Betteridge, 1990)'
_computing_structure_solution 'None (isostructural with known material)'
_diffrn_ambient_temperature 298
_diffrn_measurement_device 'Enraf Nonius CAD4 automated diffractometer'
_diffrn_measurement_method '\w-2\q scans'
_diffrn_radiation_monochromator graphite
_diffrn_radiation_source 'xray tube'
_diffrn_radiation_type 'Molybdenum K\a'
_diffrn_radiation_wavelength 0.71073
_diffrn_reflns_av_R_equivalents 0.011
_diffrn_reflns_av_sigmaI/netI 0.025
_diffrn_reflns_limit_h_max 0
_diffrn_reflns_limit_h_min -8
_diffrn_reflns_limit_k_max 10
_diffrn_reflns_limit_k_min 0
_diffrn_reflns_limit_l_max 16
_diffrn_reflns_limit_l_min -16
_diffrn_reflns_number 1193
_diffrn_reflns_theta_max 30.0
_diffrn_reflns_theta_min 0.0
_diffrn_standards_decay_% 0
_diffrn_standards_interval_time '10000 seconds'
_diffrn_standards_number 3
_exptl_absorpt_coefficient_mu 10.34
_exptl_absorpt_correction_T_max 0.140
_exptl_absorpt_correction_T_min 0.100
_exptl_absorpt_correction_type '\y scans'
_exptl_crystal_colour 'light green'
_exptl_crystal_density_diffrn 3.60
_exptl_crystal_description 'hexagonal column'
_exptl_crystal_F_000 504
_exptl_crystal_size_max 0.35
_exptl_crystal_size_mid 0.30
_exptl_crystal_size_min 0.30
_refine_diff_density_max 2.0
_refine_diff_density_min -1.7
_refine_ls_abs_structure_details
;
Refinement of Flack polarity parameter (Flack, 1983).
Absolute structure as indicated below.
;
_refine_ls_abs_structure_Flack 0.05(2)
_refine_ls_extinction_coef 24(2)
_refine_ls_extinction_method Larson
_refine_ls_goodness_of_fit_all 1.07
_refine_ls_goodness_of_fit_obs 1.07
_refine_ls_matrix_type full
_refine_ls_number_constraints 0
_refine_ls_number_parameters 57
_refine_ls_number_reflns 972
_refine_ls_number_restraints 1
_refine_ls_R_factor_all 0.035
_refine_ls_R_factor_obs 0.035
_refine_ls_shift/esd_max 0.01
_refine_ls_shift/esd_mean 0.007
_refine_ls_structure_factor_coef F
_refine_ls_weighting_scheme
;Tukey-Prince weighting scheme, fitted using a three-term
Chebychev polynomial (Carruthers & Watkin, 1979)
;
_refine_ls_wR_factor_all 0.027
_refine_ls_wR_factor_obs 0.027
_reflns_number_observed 972
_reflns_number_total 972
_reflns_observed_criterion 'all reflections with F > 0 considered observed'
_cod_data_source_file br1110.cif
_cod_data_source_block KVSE
_cod_original_formula_sum 'Se2 V3 K1 O12'
_cod_database_code 2004218

loop_
_symmetry_equiv_pos_as_xyz
x,y,z
x-y,x,z+1/2
-y,x-y,z
-x,-y,z+1/2
-x+y,-x,z
y,-x+y,z+1/2

loop_
_atom_site_aniso_label
_atom_site_aniso_U_11
_atom_site_aniso_U_22
_atom_site_aniso_U_33
_atom_site_aniso_U_12
_atom_site_aniso_U_13
_atom_site_aniso_U_23
_atom_site_aniso_type_symbol
K(1) 0.0500(10) 0.0500(10) 0.075(3) 0.0252(6) 0.0000 0.0000 K
V(1) 0.0103(3) 0.0105(3) 0.0136(3) 0.0057(3) -0.0002(3) 0.0001(3) V
Se(1) 0.0110(2) 0.0110(2) 0.0104(3) 0.00550(10) 0.0000 0.0000 Se
Se(2) 0.0120(2) 0.0120(2) 0.0092(4) 0.00600(10) 0.0000 0.0000 Se
O(1) 0.018(2) 0.019(2) 0.015(2) 0.0140(10) -0.0010(10) -0.0020(10) O
O(2) 0.018(2) 0.017(2) 0.014(2) 0.0110(10) -0.0010(10) -0.0030(10) O
O(3) 0.015(2) 0.0110(10) 0.019(2) 0.0080(10) -0.0060(10) 0.0000(10) O
O(4) 0.011(2) 0.023(2) 0.020(2) 0.0060(10) 0.0020(10) -0.0100(10) O

loop_
_atom_site_label
_atom_site_fract_x
_atom_site_fract_y
_atom_site_fract_z
_atom_site_U_iso_or_equiv
_atom_site_thermal_displace_type
_atom_site_type_symbol
K(1) .3333 .6667 -.0345(3) .0576 Uij K
V(1) .78630(10) .12000(10) -0.21654(9) .0111 Uij V
Se(1) .3333 .6667 .51033(8) .0108 Uij Se
Se(2) .0 .0 .06094(9) .0110 Uij Se
O(1) .8010(6) .2193(6) -.0535(3) .0150 Uij O
O(2) .8835(6) .1344(6) -0.3745(3) .0147 Uij O
O(3) .7441(5) -0.1233(5) -0.1829(3) .0130 Uij O
O(4) .5401(6) .0743(7) -0.2458(3) .0156 Uij O

loop_
_atom_type_symbol
_atom_type_scat_source
K 'International Tables Vol IV Table 2.2B'
V 'International Tables Vol IV Table 2.2B'
Se 'International Tables Vol IV Table 2.2B'
O 'International Tables Vol IV Table 2.2B'

loop_
_geom_angle_atom_site_label_1
_geom_angle_atom_site_label_2
_geom_angle_atom_site_label_3
_geom_angle_site_symmetry_1
_geom_angle_site_symmetry_3
_geom_angle
_geom_angle_publ_flag
O(2) K(1) O(2) 2_555 4_665 89.8(2) no
O(2) K(1) O(2) 2_555 6_565 89.8(2) no
O(2) K(1) O(2) 4_665 6_565 89.8(2) no
O(2) K(1) O(3) 2_555 1_565 69.16(9) no
O(2) K(1) O(3) 4_665 1_565 131.88(9) no
O(2) K(1) O(3) 6_565 1_565 130.83(9) no
O(2) K(1) O(3) 2_555 3_555 130.83(9) no
O(2) K(1) O(3) 4_665 3_555 69.16(9) no
O(2) K(1) O(3) 6_565 3_555 131.88(9) no
O(3) K(1) O(3) 1_565 3_555 92.1(2) no
O(2) K(1) O(3) 2_555 5_665 131.88(9) no
O(2) K(1) O(3) 4_665 5_665 130.83(9) no
O(2) K(1) O(3) 6_565 5_665 69.16(9) no
O(3) K(1) O(3) 1_565 5_665 92.1(2) no
O(3) K(1) O(3) 3_555 5_665 92.1(2) no
O(1) V(1) O(2) . . 156.1(2) yes
O(1) V(1) O(3) . . 96.1(3) yes
O(2) V(1) O(3) . . 98.4(3) yes
O(1) V(1) O(3) 1_555 5_765 80.2(2) yes
O(2) V(1) O(3) 1_555 5_765 81.0(2) yes
O(3) V(1) O(3) 1_555 5_765 89.8(3) yes
O(1) V(1) O(4) . . 97.0(2) yes
O(2) V(1) O(4) . . 98.1(2) yes
O(3) V(1) O(4) . . 102.9(2) yes
O(3) V(1) O(4) 5_765 1_555 167.3(2) yes
O(1) V(1) O(4) 1_555 3_655 80.0(2) yes
O(2) V(1) O(4) 1_555 3_655 81.2(2) yes
O(3) V(1) O(4) 1_555 3_655 165.3(3) yes
O(3) V(1) O(4) 5_765 3_655 75.5(2) yes
O(4) V(1) O(4) 1_555 3_655 91.8(4) yes
O(1) Se(1) O(1) 2_555 4_665 103.0(2) yes
O(1) Se(1) O(1) 2_555 6_565 103.0(2) yes
O(1) Se(1) O(1) 4_665 6_565 103.0(2) yes
O(2) Se(2) O(2) 2_445 4_655 102.9(2) yes
O(2) Se(2) O(2) 2_445 6_565 102.9(2) yes
O(2) Se(2) O(2) 4_655 6_565 102.9(2) yes
V(1) O(1) Se(1) 1_555 2_654 129.4(3) yes
V(1) O(2) Se(2) 1_555 2_654 129.6(3) yes
V(1) O(3) V(1) 1_555 3_645 140.2(3) yes
V(1) O(4) V(1) 1_555 5_665 140.8(3) yes

loop_
_geom_bond_atom_site_label_1
_geom_bond_atom_site_label_2
_geom_bond_site_symmetry_2
_geom_bond_distance
_geom_bond_publ_flag
K(1) O(2) 2_555 3.147(4) yes
K(1) O(2) 4_665 3.147(4) yes
K(1) O(2) 6_565 3.147(4) yes
K(1) O(3) 1_565 3.046(4) yes
K(1) O(3) 3_555 3.046(4) yes
K(1) O(3) 5_665 3.046(4) yes
V(1) O(1) 1_555 1.972(3) yes
V(1) O(2) 1_555 1.913(4) yes
V(1) O(3) 1_555 1.648(3) yes
V(1) O(3) 5_765 2.186(3) yes
V(1) O(4) 1_555 1.649(4) yes
V(1) O(4) 3_655 2.172(4) yes
Se(1) O(1) 2_555 1.697(4) yes
Se(1) O(1) 4_665 1.697(4) yes
Se(1) O(1) 6_565 1.697(4) yes
Se(2) O(2) 2_445 1.715(3) yes
Se(2) O(2) 4_655 1.715(3) yes
Se(2) O(2) 6_565 1.715(3) yes
